data_7705335
loop_
_publ_author_name
'Li, Zili'
'Mackie, Emily R. R.'
'Ramkissoon, Pria'
'Mather, Joel C.'
'Wiratpruk, Nuchareenat'
'Soares da Costa, Tatiana P.'
'Barnard, Peter J.'

_publ_section_title
;
 Synthesis, conformational analysis and antibacterial activity of
 Au(I)-Ag(I) and Au(I)-Hg(II) heterobimetallic N-heterocyclic carbene
 complexes.
;
_journal_issue 36
_journal_name_full 'Dalton transactions (Cambridge, England : 2003)'
_journal_page_first 12820
_journal_page_last 12834
_journal_paper_doi 10.1039/d0dt02225j
_journal_volume 49
_journal_year 2020
_chemical_formula_moiety '2(C9 H13 N4), 2(I)'
_chemical_formula_sum 'C18 H26 I2 N8'
_chemical_formula_weight 608.27
_space_group_crystal_system monoclinic
_space_group_IT_number 14
_space_group_name_Hall '-P 2ybc'
_space_group_name_H-M_alt 'P 1 21/c 1'
_atom_sites_solution_hydrogens geom
_atom_sites_solution_primary direct
_audit_creation_date 2020-08-16
_audit_creation_method
;
Olex2 1.2
(compiled 2018.05.29 svn.r3508 for OlexSys, GUI svn.r5506)
;
_audit_update_record
;
2020-08-17 deposited with the CCDC.	2020-09-01 downloaded from the CCDC.
;
_cell_angle_alpha 90
_cell_angle_beta 124.136(12)
_cell_angle_gamma 90
_cell_formula_units_Z 2
_cell_length_a 6.8428(6)
_cell_length_b 11.5230(5)
_cell_length_c 17.2878(15)
_cell_measurement_reflns_used 5123
_cell_measurement_temperature 133.0(4)
_cell_measurement_theta_max 76.5850
_cell_measurement_theta_min 4.9220
_cell_volume 1128.3(2)
_computing_cell_refinement 'CrysAlisPro 1.171.38.43 (Rigaku OD, 2015)'
_computing_data_collection 'CrysAlisPro 1.171.38.43 (Rigaku OD, 2015)'
_computing_data_reduction 'CrysAlisPro 1.171.38.43 (Rigaku OD, 2015)'
_computing_molecular_graphics 'Olex2 (Dolomanov et al., 2009)'
_computing_publication_material 'Olex2 (Dolomanov et al., 2009)'
_computing_structure_refinement 'ShelXL (Sheldrick, 2015)'
_computing_structure_solution 'ShelXS (Sheldrick, 2008)'
_diffrn_ambient_environment N~2~
_diffrn_ambient_temperature 133.0(4)
_diffrn_detector 'CCD plate'
_diffrn_detector_area_resol_mean 10.3309
_diffrn_detector_type Atlas
_diffrn_measured_fraction_theta_full 1.000
_diffrn_measured_fraction_theta_max 1.000
_diffrn_measurement_details
;
List of Runs (angles in degrees, time in seconds):

  # Type    Start    End  Width  t~exp~   \w     \q     \k     \f   Frames
#--------------------------------------------------------------------------
  1  \w    -24.00  70.00   1.00    1.00    --   41.58 -57.00   0.00   94
  2  \w     16.00  42.00   1.00    1.00    --   41.58 -77.00   0.00   26
  3  \w      2.00  95.00   1.00    1.00    --   41.58-125.00 -90.00   93
  4  \w     43.00  75.00   1.00    4.00    --  112.00 -61.00-120.00   32
  5  \w     89.00 115.00   1.00    4.00    --  112.00 -61.00-120.00   26
  6  \w     76.00 104.00   1.00    4.00    --  112.00-111.00 -60.00   28
  7  \w     89.00 116.00   1.00    4.00    --  112.00-111.00-150.00   27
  8  \w     41.00 115.00   1.00    4.00    --  112.00-111.00 -30.00   74
  9  \w     57.00 111.00   1.00    4.00    --  112.00-111.00  60.00   54
 10  \w     74.00 115.00   1.00    4.00    --  112.00-111.00 120.00   41
 11  \w     56.00 136.00   1.00    4.00    --  112.00 -45.00 120.00   80
 12  \w    122.00 148.00   1.00    4.00    --  112.00  15.00   0.00   26
 13  \w     79.00 130.00   1.00    4.00    --  112.00  77.00  90.00   51
 14  \w     95.00 121.00   1.00    4.00    --  112.00  61.00 150.00   26
 15  \w     65.00  96.00   1.00    4.00    --  112.00  15.00   0.00   31
 16  \w     36.00 127.00   1.00    4.00    --  112.00 -30.00 -90.00   91
 17  \w     92.00 158.00   1.00    4.00    --  112.00  45.00-180.00   66
 18  \w    113.00 155.00   1.00    4.00    --  112.00  61.00-150.00   42
 19  \w     81.00 157.00   1.00    4.00    --  112.00 111.00-150.00   76
 20  \w     63.00 128.00   1.00    4.00    --  112.00  15.00-180.00   65
 21  \w     36.00  62.00   1.00    4.00    --  112.00-111.00 -60.00   26
 22  \w     57.00  93.00   1.00    4.00    --  112.00-111.00  30.00   36
 23  \w     36.00  97.00   1.00    4.00    --  112.00-111.00  90.00   61
 24  \w     36.00 142.00   1.00    4.00    --  112.00 -77.00 120.00  106
 25  \w     28.00 116.00   1.00    1.00    --   41.58  38.00 150.00   88
 26  \w     22.00  58.00   1.00    1.00    --   41.58  57.00 -30.00   36
 27  \w    -33.00  -6.00   1.00    1.00    --   41.58 -77.00   0.00   27
;
_diffrn_measurement_device 'four-circle diffractometer'
_diffrn_measurement_device_type 'SuperNova, Single source at offset, Atlas'
_diffrn_measurement_method '\w scans'
_diffrn_orient_matrix_type 'CrysAlisPro convention (1999,Acta A55,543-557)'
_diffrn_orient_matrix_UB_11 -0.0382959000
_diffrn_orient_matrix_UB_12 0.1321592000
_diffrn_orient_matrix_UB_13 -0.0132979000
_diffrn_orient_matrix_UB_21 -0.0046491000
_diffrn_orient_matrix_UB_22 0.0069389000
_diffrn_orient_matrix_UB_23 0.0879630000
_diffrn_orient_matrix_UB_31 0.2692696000
_diffrn_orient_matrix_UB_32 0.0188473000
_diffrn_orient_matrix_UB_33 0.0606802000
_diffrn_radiation_monochromator mirror
_diffrn_radiation_probe x-ray
_diffrn_radiation_type CuK\a
_diffrn_radiation_wavelength 1.54184
_diffrn_reflns_av_R_equivalents 0.0333
_diffrn_reflns_av_unetI/netI 0.0234
_diffrn_reflns_Laue_measured_fraction_full 1.000
_diffrn_reflns_Laue_measured_fraction_max 1.000
_diffrn_reflns_limit_h_max 8
_diffrn_reflns_limit_h_min -8
_diffrn_reflns_limit_k_max 14
_diffrn_reflns_limit_k_min -14
_diffrn_reflns_limit_l_max 21
_diffrn_reflns_limit_l_min -21
_diffrn_reflns_number 9269
_diffrn_reflns_point_group_measured_fraction_full 1.000
_diffrn_reflns_point_group_measured_fraction_max 1.000
_diffrn_reflns_theta_full 67.684
_diffrn_reflns_theta_max 74.480
_diffrn_reflns_theta_min 4.928
_diffrn_source 'micro-focus sealed X-ray tube'
_diffrn_source_type 'SuperNova (Cu) X-ray Source'
_exptl_absorpt_coefficient_mu 22.055
_exptl_absorpt_correction_T_max 0.98425
_exptl_absorpt_correction_T_min 0.98425
_exptl_absorpt_correction_type multi-scan
_exptl_absorpt_process_details
;
CrysAlisPro 1.171.38.43 (Rigaku Oxford Diffraction, 2015)
Spherical absorption correction
 using equivalent radius and absorption coefficient.
Empirical absorption correction using spherical harmonics,
 implemented in SCALE3 ABSPACK scaling algorithm.
;
_exptl_crystal_colour 'clear yellow'
_exptl_crystal_colour_lustre clear
_exptl_crystal_colour_primary yellow
_exptl_crystal_density_diffrn 1.790
_exptl_crystal_description block
_exptl_crystal_F_000 592
_exptl_crystal_size_max 0.04
_exptl_crystal_size_mid 0.02
_exptl_crystal_size_min 0.02
_refine_diff_density_max 0.626
_refine_diff_density_min -1.334
_refine_diff_density_rms 0.136
_refine_ls_extinction_method none
_refine_ls_goodness_of_fit_ref 1.030
_refine_ls_hydrogen_treatment constr
_refine_ls_matrix_type full
_refine_ls_number_parameters 128
_refine_ls_number_reflns 2314
_refine_ls_number_restraints 0
_refine_ls_restrained_S_all 1.030
_refine_ls_R_factor_all 0.0324
_refine_ls_R_factor_gt 0.0296
_refine_ls_shift/su_max 0.001
_refine_ls_shift/su_mean 0.000
_refine_ls_structure_factor_coef Fsqd
_refine_ls_weighting_details 'w=1/[\s^2^(Fo^2^)+(0.0581P)^2^+0.8684P] where P=(Fo^2^+2Fc^2^)/3'
_refine_ls_weighting_scheme calc
_refine_ls_wR_factor_gt 0.0799
_refine_ls_wR_factor_ref 0.0842
_reflns_Friedel_coverage 0.000
_reflns_number_gt 2138
_reflns_number_total 2314
_reflns_threshold_expression 'I > 2\s(I)'
_cod_data_source_file d0dt02225j2.cif
_cod_data_source_block 10a
_cod_depositor_comments 'Adding full bibliography for 7705334--7705337.cif.'
_cod_database_code 7705335
_shelx_shelxl_version_number 2014/7
_chemical_oxdiff_formula 'C20 H20 N12 Br2'
_shelx_space_group_comment
;
The symmetry employed for this shelxl refinement is uniquely defined
by the following loop, which should always be used as a source of
symmetry information in preference to the above space-group names.
They are only intended as comments.
;
_shelx_estimated_absorpt_t_max 0.667
_shelx_estimated_absorpt_t_min 0.472
_reflns_odcompleteness_completeness 99.96
_reflns_odcompleteness_iscentric 1
_reflns_odcompleteness_theta 74.33
_olex2_refinement_description
;
1. Fixed Uiso
 At 1.2 times of:
  All C(H) groups, All C(H,H) groups
 At 1.5 times of:
  All C(H,H,H) groups
2.a Secondary CH2 refined with riding coordinates:
 C7(H7A,H7B), C8(H8A,H8B)
2.b Aromatic/amide H refined with riding coordinates:
 C1(H1), C2(H2), C3(H3), C4(H4), C5(H5), C6(H6)
2.c Idealised Me refined as rotating group:
 C9(H9A,H9B,H9C)
;
_olex2_exptl_crystal_mounting_method 'The crystal was mounted on a mylar loop in perfluoroether oil'
_olex2_submission_special_instructions 'No special instructions were received'
_oxdiff_exptl_absorpt_empirical_details
;
Empirical correction (ABSPACK) includes:
- Absorption correction using spherical harmonics
- Frame scaling
;
_oxdiff_exptl_absorpt_empirical_full_max 1.939
_oxdiff_exptl_absorpt_empirical_full_min 0.692

loop_
_space_group_symop_operation_xyz
'x, y, z'
'-x, y+1/2, -z+1/2'
'-x, -y, -z'
'x, -y-1/2, z-1/2'

loop_
_atom_site_label
_atom_site_type_symbol
_atom_site_fract_x
_atom_site_fract_y
_atom_site_fract_z
_atom_site_U_iso_or_equiv
_atom_site_adp_type
_atom_site_occupancy
_atom_site_site_symmetry_order
_atom_site_calc_flag
_atom_site_refinement_flags_posn
_atom_site_refinement_flags_adp
_atom_site_refinement_flags_occupancy
_atom_site_disorder_assembly
_atom_site_disorder_group
C1 C 0.8846(6) 0.2658(2) 0.6449(2) 0.0197(6) Uani 1 1 d . . . . .
H1 H 0.8505 0.2150 0.6776 0.024 Uiso 1 1 calc R . . . .
C2 C 0.9382(5) 0.4259(3) 0.5897(2) 0.0250(6) Uani 1 1 d . . . . .
H2 H 0.9481 0.5041 0.5788 0.030 Uiso 1 1 calc R . . . .
C3 C 0.9741(5) 0.3343(3) 0.5499(2) 0.0241(6) Uani 1 1 d . . . . .
H3 H 1.0133 0.3375 0.5065 0.029 Uiso 1 1 calc R . . . .
C4 C 0.4625(6) 0.6230(3) 0.7196(2) 0.0279(6) Uani 1 1 d . . . . .
H4 H 0.4613 0.6777 0.6797 0.033 Uiso 1 1 calc R . . . .
C5 C 0.4894(6) 0.4576(3) 0.7860(2) 0.0268(6) Uani 1 1 d . . . . .
H5 H 0.5091 0.3793 0.8017 0.032 Uiso 1 1 calc R . . . .
C6 C 0.4419(6) 0.5443(3) 0.8260(2) 0.0288(7) Uani 1 1 d . . . . .
H6 H 0.4231 0.5346 0.8749 0.035 Uiso 1 1 calc R . . . .
C7 C 0.8247(5) 0.4475(2) 0.70538(19) 0.0216(5) Uani 1 1 d . . . . .
H7A H 0.8859 0.5258 0.7142 0.026 Uiso 1 1 calc R . . . .
H7B H 0.8974 0.4118 0.7664 0.026 Uiso 1 1 calc R . . . .
C8 C 0.5591(5) 0.4517(3) 0.6573(2) 0.0225(6) Uani 1 1 d . . . . .
H8A H 0.4874 0.4935 0.5987 0.027 Uiso 1 1 calc R . . . .
H8B H 0.4960 0.3735 0.6436 0.027 Uiso 1 1 calc R . . . .
C9 C 0.9454(6) 0.1174(3) 0.5560(2) 0.0291(7) Uani 1 1 d . . . . .
H9A H 0.9929 0.0644 0.6065 0.044 Uiso 1 1 calc GR . . . .
H9B H 1.0552 0.1132 0.5382 0.044 Uiso 1 1 calc GR . . . .
H9C H 0.7905 0.0970 0.5036 0.044 Uiso 1 1 calc GR . . . .
I1 I 0.28039(3) 0.24303(2) 0.42402(2) 0.02147(11) Uani 1 1 d . . . . .
N1 N 0.8842(4) 0.3809(2) 0.64929(15) 0.0186(4) Uani 1 1 d . . . . .
N2 N 0.9416(5) 0.2356(2) 0.5860(2) 0.0191(5) Uani 1 1 d . . . . .
N3 N 0.5023(4) 0.5091(2) 0.71723(17) 0.0197(5) Uani 1 1 d . . . . .
N4 N 0.4255(5) 0.6484(3) 0.78434(19) 0.0339(6) Uani 1 1 d . . . . .

loop_
_atom_site_aniso_label
_atom_site_aniso_U_11
_atom_site_aniso_U_22
_atom_site_aniso_U_33
_atom_site_aniso_U_23
_atom_site_aniso_U_13
_atom_site_aniso_U_12
C1 0.0199(15) 0.0230(13) 0.0155(14) 0.0015(10) 0.0096(12) 0.0033(10)
C2 0.0307(15) 0.0195(13) 0.0293(14) 0.0013(11) 0.0196(12) -0.0023(11)
C3 0.0283(15) 0.0277(16) 0.0232(13) 0.0006(11) 0.0188(12) -0.0013(12)
C4 0.0382(17) 0.0226(14) 0.0254(14) 0.0024(11) 0.0194(13) 0.0091(12)
C5 0.0291(15) 0.0241(15) 0.0274(15) 0.0043(12) 0.0160(13) -0.0012(12)
C6 0.0270(15) 0.0424(18) 0.0225(14) 0.0040(13) 0.0172(12) 0.0041(13)
C7 0.0213(13) 0.0236(13) 0.0169(12) -0.0042(10) 0.0089(10) 0.0028(10)
C8 0.0210(14) 0.0254(14) 0.0200(13) -0.0069(11) 0.0108(11) 0.0014(11)
C9 0.0369(17) 0.0223(15) 0.0302(16) -0.0034(12) 0.0200(14) 0.0056(13)
I1 0.02264(16) 0.02234(15) 0.01962(16) -0.00253(5) 0.01196(12) 0.00068(5)
N1 0.0196(11) 0.0180(11) 0.0182(10) -0.0002(8) 0.0106(9) 0.0002(8)
N2 0.0167(13) 0.0196(11) 0.0205(13) -0.0006(8) 0.0102(11) 0.0028(8)
N3 0.0213(12) 0.0183(11) 0.0215(11) -0.0024(9) 0.0132(10) 0.0006(9)
N4 0.0441(16) 0.0329(14) 0.0284(13) 0.0039(11) 0.0226(12) 0.0164(12)

loop_
_atom_type_symbol
_atom_type_description
_atom_type_scat_dispersion_real
_atom_type_scat_dispersion_imag
_atom_type_scat_source
C C 0.0181 0.0091 'International Tables Vol C Tables 4.2.6.8 and 6.1.1.4'
H H 0.0000 0.0000 'International Tables Vol C Tables 4.2.6.8 and 6.1.1.4'
I I -0.3257 6.8362 'International Tables Vol C Tables 4.2.6.8 and 6.1.1.4'
N N 0.0311 0.0180 'International Tables Vol C Tables 4.2.6.8 and 6.1.1.4'

loop_
_geom_angle_atom_site_label_1
_geom_angle_atom_site_label_2
_geom_angle_atom_site_label_3
_geom_angle
_geom_angle_site_symmetry_1
_geom_angle_site_symmetry_3
_geom_angle_publ_flag
N2 C1 N1 108.5(3) . . ?
C3 C2 N1 106.6(3) . . ?
C2 C3 N2 107.1(3) . . ?
N4 C4 N3 112.5(3) . . ?
C6 C5 N3 105.9(3) . . ?
C5 C6 N4 110.4(3) . . ?
N1 C7 C8 110.3(2) . . ?
N3 C8 C7 110.0(2) . . ?
C1 N1 C2 108.9(2) . . ?
C1 N1 C7 124.9(3) . . ?
C2 N1 C7 126.2(2) . . ?
C1 N2 C3 108.9(2) . . ?
C1 N2 C9 126.1(3) . . ?
C3 N2 C9 124.7(3) . . ?
C4 N3 C5 106.4(3) . . ?
C4 N3 C8 127.2(3) . . ?
C5 N3 C8 126.3(3) . . ?
C4 N4 C6 104.8(3) . . ?

loop_
_geom_bond_atom_site_label_1
_geom_bond_atom_site_label_2
_geom_bond_distance
_geom_bond_site_symmetry_2
_geom_bond_publ_flag
C1 N1 1.329(4) . ?
C1 N2 1.324(4) . ?
C2 C3 1.356(4) . ?
C2 N1 1.376(4) . ?
C3 N2 1.374(4) . ?
C4 N3 1.346(4) . ?
C4 N4 1.312(4) . ?
C5 C6 1.355(5) . ?
C5 N3 1.375(4) . ?
C6 N4 1.371(5) . ?
C7 C8 1.517(4) . ?
C7 N1 1.462(3) . ?
C8 N3 1.454(4) . ?
C9 N2 1.463(4) . ?
